data_7055802
loop_
_publ_author_name
'Martins, Nuno M. R.'
'Mahmudov, Kamran T.'
'Guedes da Silva, M. F\'atima C.'
'Martins, Lu\'isa M. D. R. S.'
'Pombeiro, Armando J. L.'

_publ_section_title
;
 Copper(ii) and iron(iii) complexes with arylhydrazone of ethyl
 2-cyanoacetate or formazan ligands as catalysts for oxidation of alcohols
;
_journal_issue 12
_journal_name_full 'New J. Chem.'
_journal_page_first 10071
_journal_paper_doi 10.1039/C6NJ02161A
_journal_volume 40
_journal_year 2016
_chemical_formula_moiety 'C12 H7 Fe N22'
_chemical_formula_sum 'C12 H7 Fe N22'
_chemical_formula_weight 515.25
_space_group_crystal_system monoclinic
_space_group_IT_number 14
_space_group_name_Hall '-P 2yn'
_space_group_name_H-M_alt 'P 1 21/n 1'
_symmetry_space_group_name_Hall '-P 2yn'
_symmetry_space_group_name_H-M 'P 1 21/n 1'
_atom_sites_solution_hydrogens mixed
_audit_creation_method SHELXL-2014/7
_audit_update_record
;
2015-07-14 deposited with the CCDC.
2016-10-04 downloaded from the CCDC.
;
_cell_angle_alpha 90
_cell_angle_beta 112.754(3)
_cell_angle_gamma 90
_cell_formula_units_Z 4
_cell_length_a 13.9488(13)
_cell_length_b 9.8504(10)
_cell_length_c 15.1432(15)
_cell_measurement_reflns_used 4980
_cell_measurement_temperature 296(2)
_cell_measurement_theta_max 23.95
_cell_measurement_theta_min 2.53
_cell_volume 1918.8(3)
_computing_cell_refinement 'Bruker SAINT'
_computing_data_collection 'Bruker APEX2'
_computing_data_reduction 'Bruker SAINT'
_computing_publication_material 'WinGX publication routines (Farrugia, 1999)'
_computing_structure_refinement 'SHELXL-2014/7 (Sheldrick, 2014)'
_computing_structure_solution 'SIR97 (Giacovazzo et al, 1997)'
_diffrn_ambient_temperature 296(2)
_diffrn_measured_fraction_theta_full 0.999
_diffrn_measured_fraction_theta_max 0.999
_diffrn_measurement_device_type 'Bruker APEX-II CCD'
_diffrn_measurement_method '\f and \w scans'
_diffrn_radiation_monochromator graphite
_diffrn_radiation_source 'sealed tube'
_diffrn_radiation_type MoK\a
_diffrn_radiation_wavelength 0.71069
_diffrn_reflns_av_R_equivalents 0.1026
_diffrn_reflns_av_unetI/netI 0.0643
_diffrn_reflns_Laue_measured_fraction_full 0.999
_diffrn_reflns_Laue_measured_fraction_max 0.999
_diffrn_reflns_limit_h_max 16
_diffrn_reflns_limit_h_min -16
_diffrn_reflns_limit_k_max 11
_diffrn_reflns_limit_k_min -11
_diffrn_reflns_limit_l_max 18
_diffrn_reflns_limit_l_min -18
_diffrn_reflns_number 21975
_diffrn_reflns_point_group_measured_fraction_full 0.999
_diffrn_reflns_point_group_measured_fraction_max 0.999
_diffrn_reflns_theta_full 25.000
_diffrn_reflns_theta_max 25.360
_diffrn_reflns_theta_min 2.530
_exptl_absorpt_coefficient_mu 0.847
_exptl_absorpt_correction_T_max 0.941
_exptl_absorpt_correction_T_min 0.878
_exptl_absorpt_correction_type multi-scan
_exptl_absorpt_process_details sadabs
_exptl_crystal_colour 'dark red'
_exptl_crystal_density_diffrn 1.784
_exptl_crystal_description prism
_exptl_crystal_F_000 1036
_exptl_crystal_size_max 0.202
_exptl_crystal_size_mid 0.128
_exptl_crystal_size_min 0.084
_refine_diff_density_max 0.764
_refine_diff_density_min -0.381
_refine_diff_density_rms 0.128
_refine_ls_extinction_method none
_refine_ls_goodness_of_fit_ref 1.011
_refine_ls_hydrogen_treatment mixed
_refine_ls_matrix_type full
_refine_ls_number_parameters 325
_refine_ls_number_reflns 3515
_refine_ls_number_restraints 3
_refine_ls_restrained_S_all 1.011
_refine_ls_R_factor_all 0.1112
_refine_ls_R_factor_gt 0.0592
_refine_ls_shift/su_max 0.001
_refine_ls_shift/su_mean 0.000
_refine_ls_structure_factor_coef Fsqd
_refine_ls_weighting_details 'w=1/[\s^2^(Fo^2^)+(0.0883P)^2^] where P=(Fo^2^+2Fc^2^)/3'
_refine_ls_weighting_scheme calc
_refine_ls_wR_factor_gt 0.1359
_refine_ls_wR_factor_ref 0.1555
_reflns_Friedel_coverage 0.000
_reflns_number_gt 2223
_reflns_number_total 3515
_reflns_threshold_expression 'I > 2\s(I)'
_cod_data_source_file c6nj02161a2.cif
_cod_data_source_block Compound4
_cod_depositor_comments 'Adding full bibliography for 7055799--7055802.cif.'
_cod_database_code 7055802
_shelx_shelxl_version_number 2014/7
_shelx_space_group_comment
;
The symmetry employed for this shelxl refinement is uniquely defined
by the following loop, which should always be used as a source of
symmetry information in preference to the above space-group names.
They are only intended as comments.
;
_shelx_estimated_absorpt_t_min 0.848
_shelx_estimated_absorpt_t_max 0.932

loop_
_space_group_symop_operation_xyz
'x, y, z'
'-x+1/2, y+1/2, -z+1/2'
'-x, -y, -z'
'x-1/2, -y-1/2, z-1/2'

loop_
_atom_site_label
_atom_site_type_symbol
_atom_site_fract_x
_atom_site_fract_y
_atom_site_fract_z
_atom_site_U_iso_or_equiv
_atom_site_adp_type
_atom_site_occupancy
_atom_site_site_symmetry_order
_atom_site_calc_flag
_atom_site_refinement_flags_posn
_atom_site_refinement_flags_adp
C1 C 0.6949(4) 0.1999(4) 0.9594(3) 0.0360(11) Uani 1 1 d . .
C2 C 0.5459(4) 0.2750(5) 0.8736(4) 0.0438(12) Uani 1 1 d . .
H2 H 0.4899 0.3306 0.8397 0.053 Uiso 1 1 calc R U
C3 C 0.9253(3) 0.3653(4) 1.0788(3) 0.0349(10) Uani 1 1 d . .
C4 C 1.0047(4) 0.2718(5) 1.1305(3) 0.0426(12) Uani 1 1 d . .
C5 C 0.8893(4) 0.7102(4) 1.0403(3) 0.0345(11) Uani 1 1 d . .
C6 C 0.9704(4) 0.8911(5) 1.0739(4) 0.0505(14) Uani 1 1 d . .
H6 H 1.0225 0.9562 1.0972 0.061 Uiso 1 1 calc R U
C7 C 0.7055(3) 0.5671(5) 0.7840(3) 0.0345(11) Uani 1 1 d . .
C8 C 0.8162(3) 0.4125(4) 0.8018(3) 0.0345(11) Uani 1 1 d . .
H8 H 0.8634 0.3417 0.8256 0.041 Uiso 1 1 calc R U
C9 C 0.5919(3) 0.6720(4) 0.9391(4) 0.0411(12) Uani 1 1 d . .
C10 C 0.5194(4) 0.7776(5) 0.8951(4) 0.0484(13) Uani 1 1 d . .
C11 C 0.7028(4) 0.4860(5) 1.1481(3) 0.0444(12) Uani 1 1 d . .
C12 C 0.7182(6) 0.4694(10) 1.2885(5) 0.104(3) Uani 1 1 d . .
H12 H 0.7137 0.4847 1.3473 0.125 Uiso 1 1 calc R U
N1 N 0.8262(3) 0.3292(3) 1.0258(2) 0.0304(8) Uani 1 1 d . .
N2 N 0.7991(3) 0.2015(4) 1.0155(3) 0.0370(9) Uani 1 1 d . .
N3 N 0.8665(3) 0.5715(4) 1.0340(2) 0.0329(9) Uani 1 1 d . .
N4 N 0.9482(3) 0.4974(4) 1.0844(3) 0.0371(9) Uani 1 1 d . .
N5 N 0.9861(3) 0.7599(4) 1.0841(3) 0.0503(11) Uani 1 1 d . .
N6 N 0.8155(3) 0.8027(4) 1.0026(3) 0.0460(11) Uani 1 1 d . .
N7 N 0.8722(4) 0.9187(4) 1.0268(3) 0.0532(12) Uani 1 1 d D .
N8 N 0.6414(3) 0.3159(4) 0.9226(3) 0.0388(9) Uani 1 1 d . .
N9 N 0.5427(3) 0.1406(4) 0.8805(3) 0.0545(12) Uani 1 1 d D .
N10 N 0.6380(3) 0.0885(4) 0.9350(3) 0.0477(10) Uani 1 1 d . .
N11 N 1.0669(4) 0.1958(5) 1.1711(3) 0.0653(14) Uani 1 1 d . .
N12 N 0.6489(3) 0.6128(3) 0.8939(3) 0.0319(9) Uani 1 1 d . .
N13 N 0.6377(3) 0.6482(4) 0.8080(3) 0.0403(10) Uani 1 1 d . .
N14 N 0.6787(3) 0.5322(4) 1.0551(3) 0.0413(10) Uani 1 1 d . .
N15 N 0.6105(3) 0.6301(4) 1.0286(3) 0.0452(10) Uani 1 1 d . .
N16 N 0.7187(3) 0.5709(4) 0.7028(3) 0.0465(10) Uani 1 1 d . .
N17 N 0.7901(3) 0.4702(4) 0.7163(3) 0.0426(10) Uani 1 1 d D .
N18 N 0.7641(3) 0.4725(3) 0.8468(2) 0.0287(8) Uani 1 1 d . .
N19 N 0.6800(4) 0.5548(7) 1.2153(4) 0.0894(19) Uani 1 1 d . .
N20 N 0.7632(4) 0.3606(6) 1.2703(4) 0.0774(15) Uani 1 1 d . .
N21 N 0.7542(4) 0.3727(5) 1.1789(3) 0.0657(13) Uani 1 1 d . .
N22 N 0.4606(4) 0.8612(5) 0.8587(4) 0.0825(17) Uani 1 1 d . .
Fe1 Fe 0.73837(5) 0.47416(6) 0.96527(4) 0.0324(2) Uani 1 1 d . .
H9N H 0.488(3) 0.085(4) 0.862(3) 0.049 Uiso 1 1 d D U
H17N H 0.813(3) 0.457(5) 0.669(2) 0.049 Uiso 1 1 d D U
H7N H 0.840(3) 0.999(3) 1.008(3) 0.049 Uiso 1 1 d D U

loop_
_atom_site_aniso_label
_atom_site_aniso_U_11
_atom_site_aniso_U_22
_atom_site_aniso_U_33
_atom_site_aniso_U_23
_atom_site_aniso_U_13
_atom_site_aniso_U_12
C1 0.049(3) 0.020(2) 0.047(3) -0.002(2) 0.028(2) 0.003(2)
C2 0.039(3) 0.036(3) 0.061(3) 0.002(2) 0.025(3) 0.004(2)
C3 0.044(3) 0.024(3) 0.033(2) -0.0008(19) 0.012(2) 0.005(2)
C4 0.049(3) 0.028(3) 0.041(3) 0.003(2) 0.008(2) 0.006(2)
C5 0.045(3) 0.021(2) 0.034(2) -0.0013(19) 0.011(2) 0.000(2)
C6 0.056(3) 0.027(3) 0.056(3) -0.002(2) 0.008(3) -0.003(2)
C7 0.034(2) 0.034(3) 0.033(3) 0.006(2) 0.010(2) 0.004(2)
C8 0.034(2) 0.026(2) 0.039(3) -0.002(2) 0.010(2) -0.0038(19)
C9 0.040(3) 0.024(3) 0.066(3) 0.001(2) 0.028(3) 0.010(2)
C10 0.040(3) 0.030(3) 0.078(4) -0.004(3) 0.026(3) 0.003(2)
C11 0.055(3) 0.046(3) 0.041(3) 0.000(2) 0.028(3) -0.006(2)
C12 0.115(6) 0.170(9) 0.039(4) 0.024(5) 0.044(4) 0.037(6)
N1 0.041(2) 0.018(2) 0.0316(19) 0.0021(15) 0.0142(17) 0.0046(16)
N2 0.046(2) 0.019(2) 0.044(2) 0.0038(16) 0.0161(19) 0.0021(17)
N3 0.036(2) 0.025(2) 0.036(2) 0.0020(16) 0.0119(17) 0.0048(16)
N4 0.045(2) 0.026(2) 0.035(2) 0.0022(16) 0.0100(18) 0.0101(17)
N5 0.050(3) 0.023(2) 0.062(3) -0.0011(19) 0.004(2) -0.0016(19)
N6 0.043(2) 0.024(2) 0.066(3) 0.0026(19) 0.016(2) 0.0082(18)
N7 0.066(3) 0.013(2) 0.075(3) 0.006(2) 0.020(3) 0.007(2)
N8 0.044(2) 0.023(2) 0.051(2) 0.0005(17) 0.0203(19) 0.0039(17)
N9 0.046(3) 0.033(3) 0.091(4) -0.006(2) 0.035(3) -0.014(2)
N10 0.048(2) 0.031(2) 0.068(3) 0.000(2) 0.027(2) 0.004(2)
N11 0.072(3) 0.047(3) 0.055(3) 0.002(2) 0.001(2) 0.020(3)
N12 0.0301(19) 0.025(2) 0.041(2) 0.0028(17) 0.0138(17) 0.0003(16)
N13 0.039(2) 0.036(2) 0.043(2) 0.0095(18) 0.0133(18) 0.0079(18)
N14 0.048(2) 0.032(2) 0.052(3) -0.0021(19) 0.028(2) 0.0022(19)
N15 0.049(2) 0.034(2) 0.065(3) -0.001(2) 0.035(2) 0.006(2)
N16 0.052(3) 0.046(3) 0.041(2) 0.0075(19) 0.017(2) 0.008(2)
N17 0.051(3) 0.049(3) 0.032(2) 0.002(2) 0.0204(19) 0.002(2)
N18 0.0305(19) 0.0216(19) 0.032(2) 0.0007(16) 0.0098(16) 0.0023(15)
N19 0.105(4) 0.118(5) 0.057(3) 0.002(3) 0.045(3) 0.048(4)
N20 0.092(4) 0.086(4) 0.069(4) 0.017(3) 0.047(3) 0.003(3)
N21 0.094(4) 0.055(3) 0.060(3) 0.021(2) 0.043(3) 0.006(3)
N22 0.058(3) 0.042(3) 0.140(5) 0.007(3) 0.030(3) 0.016(3)
Fe1 0.0385(4) 0.0225(4) 0.0373(4) 0.0021(3) 0.0160(3) 0.0052(3)

loop_
_atom_type_symbol
_atom_type_description
_atom_type_scat_dispersion_real
_atom_type_scat_dispersion_imag
_atom_type_scat_source
C C 0.0033 0.0016 'International Tables Vol C Tables 4.2.6.8 and 6.1.1.4'
H H 0.0000 0.0000 'International Tables Vol C Tables 4.2.6.8 and 6.1.1.4'
N N 0.0061 0.0033 'International Tables Vol C Tables 4.2.6.8 and 6.1.1.4'
Fe Fe 0.3463 0.8444 'International Tables Vol C Tables 4.2.6.8 and 6.1.1.4'

loop_
_geom_angle_atom_site_label_1
_geom_angle_atom_site_label_2
_geom_angle_atom_site_label_3
_geom_angle
N10 C1 N8 114.1(4)
N10 C1 N2 124.1(4)
N8 C1 N2 121.7(4)
N8 C2 N9 108.6(4)
N4 C3 N1 117.4(4)
N4 C3 C4 118.7(4)
N1 C3 C4 123.9(4)
N11 C4 C3 178.9(6)
N6 C5 N5 115.2(4)
N6 C5 N3 121.6(4)
N5 C5 N3 123.2(4)
N7 C6 N5 111.2(4)
N16 C7 N18 114.3(4)
N16 C7 N13 125.9(4)
N18 C7 N13 119.9(4)
N18 C8 N17 108.3(4)
N15 C9 N12 116.8(4)
N15 C9 C10 121.5(4)
N12 C9 C10 121.6(5)
N22 C10 C9 179.0(6)
N21 C11 N19 114.4(5)
N21 C11 N14 121.5(5)
N19 C11 N14 124.0(5)
N20 C12 N19 114.1(6)
N2 N1 C3 120.5(3)
N2 N1 Fe1 124.9(3)
C3 N1 Fe1 114.5(3)
N1 N2 C1 105.9(3)
N4 N3 C5 112.2(4)
N4 N3 Fe1 116.6(3)
C5 N3 Fe1 131.2(3)
N3 N4 C3 111.7(4)
C6 N5 C5 102.2(4)
C5 N6 N7 100.8(4)
C6 N7 N6 110.6(4)
C2 N8 C1 104.4(4)
C2 N8 Fe1 146.5(3)
C1 N8 Fe1 109.1(3)
C2 N9 N10 111.5(4)
C1 N10 N9 101.3(4)
N13 N12 C9 121.3(4)
N13 N12 Fe1 124.6(3)
C9 N12 Fe1 114.0(3)
N12 N13 C7 106.1(3)
N15 N14 C11 114.6(4)
N15 N14 Fe1 117.5(3)
C11 N14 Fe1 127.8(3)
N14 N15 C9 111.9(4)
C7 N16 N17 101.4(4)
C8 N17 N16 111.5(4)
C8 N18 C7 104.5(4)
C8 N18 Fe1 144.3(3)
C7 N18 Fe1 111.2(3)
C12 N19 C11 100.0(6)
C12 N20 N21 106.2(5)
C11 N21 N20 105.1(5)
N1 Fe1 N12 174.85(15)
N1 Fe1 N14 105.00(16)
N12 Fe1 N14 79.62(16)
N1 Fe1 N3 79.73(15)
N12 Fe1 N3 102.59(15)
N14 Fe1 N3 91.97(16)
N1 Fe1 N18 97.18(14)
N12 Fe1 N18 78.21(15)
N14 Fe1 N18 157.81(16)
N3 Fe1 N18 92.19(14)
N1 Fe1 N8 78.25(15)
N12 Fe1 N8 99.50(15)
N14 Fe1 N8 92.09(16)
N3 Fe1 N8 157.91(15)
N18 Fe1 N8 92.20(15)

loop_
_geom_bond_atom_site_label_1
_geom_bond_atom_site_label_2
_geom_bond_distance
C1 N10 1.320(6)
C1 N8 1.360(5)
C1 N2 1.372(6)
C2 N8 1.313(6)
C2 N9 1.330(6)
C3 N4 1.334(6)
C3 N1 1.350(5)
C3 C4 1.421(6)
C4 N11 1.130(6)
C5 N6 1.327(5)
C5 N5 1.346(6)
C5 N3 1.398(6)
C6 N7 1.305(6)
C6 N5 1.310(6)
C7 N16 1.312(6)
C7 N18 1.356(5)
C7 N13 1.390(6)
C8 N18 1.314(5)
C8 N17 1.329(6)
C9 N15 1.343(6)
C9 N12 1.365(6)
C9 C10 1.423(7)
C10 N22 1.142(6)
C11 N21 1.311(7)
C11 N19 1.359(7)
C11 N14 1.392(6)
C12 N20 1.324(9)
C12 N19 1.328(8)
N1 N2 1.305(5)
N1 Fe1 1.874(3)
N3 N4 1.320(5)
N3 Fe1 1.939(4)
N6 N7 1.356(5)
N8 Fe1 2.000(4)
N9 N10 1.365(5)
N12 N13 1.296(5)
N12 Fe1 1.883(3)
N14 N15 1.304(5)
N14 Fe1 1.936(4)
N16 N17 1.363(5)
N18 Fe1 1.961(3)
N20 N21 1.346(6)

loop_
_geom_hbond_atom_site_label_D
_geom_hbond_atom_site_label_H
_geom_hbond_atom_site_label_A
_geom_hbond_distance_DH
_geom_hbond_distance_HA
_geom_hbond_distance_DA
_geom_hbond_angle_DHA
_geom_hbond_site_symmetry_A
C2 H2 N19 0.93 2.46 3.357(7) 162.0 3_667
C6 H6 N11 0.93 2.58 3.384(7) 144.6 1_565
C6 H6 N16 0.93 2.59 3.273(6) 130.2 4_676
C8 H8 N5 0.93 2.25 3.128(6) 157.4 3_767
N17 H17N N10 0.899(19) 2.34(4) 3.065(6) 138(4) 2_656
C2 H2 N19 0.93 2.46 3.357(7) 162.0 3_667
C6 H6 N11 0.93 2.58 3.384(7) 144.6 1_565
C6 H6 N16 0.93 2.59 3.273(6) 130.2 4_676
C8 H8 N5 0.93 2.25 3.128(6) 157.4 3_767
N17 H17N N10 0.899(19) 2.34(4) 3.065(6) 138(4) 2_656
N9 H9N N22 0.888(19) 2.23(4) 2.951(6) 137(4) 1_545
